data_4516162
loop_
_publ_author_name
'Berdiell, Izar Capel'
'Kulak, Alexander N.'
'Warriner, Stuart L.'
'Halcrow, Malcolm A.'

_publ_section_title
;
 Heterometallic Coordination Polymer Gels Supported by
 2,4,6-Tris(pyrazol-1-yl)-1,3,5-triazine.
;
_journal_issue 12
_journal_name_full 'ACS omega'
_journal_page_first 18466
_journal_page_last 18474
_journal_paper_doi 10.1021/acsomega.8b02508
_journal_volume 3
_journal_year 2018
_chemical_formula_moiety 'C24 H18 N18 Ni, 2(B F4)'
_chemical_formula_sum 'C24 H18 B2 F8 N18 Ni'
_chemical_formula_weight 790.89
_chemical_name_systematic
; 
Bis-[2,4,6-tri(pyrazol-1-yl)-1,3,5-triazine]nickel(II) 
di-tetrafluoroborate
;
_space_group_IT_number 230
_space_group_name_Hall '-I 4bd 2c 3'
_space_group_name_H-M_alt 'I a -3 d'
_symmetry_cell_setting cubic
_symmetry_space_group_name_H-M 'I a -3 d'
_atom_sites_solution_hydrogens geom
_atom_sites_solution_primary direct
_atom_sites_solution_secondary difmap
_audit_creation_method SHELXL-97
_cell_angle_alpha 90.00
_cell_angle_beta 90.00
_cell_angle_gamma 90.00
_cell_formula_units_Z 8
_cell_length_a 18.4872(14)
_cell_length_b 18.4872(14)
_cell_length_c 18.4872(14)
_cell_measurement_reflns_used 765
_cell_measurement_temperature 120(2)
_cell_measurement_theta_max 69.03
_cell_measurement_theta_min 4.79
_cell_volume 6318.5(8)
_computing_cell_refinement 'CrysAlisPro, Agilent Technologies'
_computing_data_collection 'CrysAlisPro, Agilent Technologies'
_computing_data_reduction 'CrysAlisPro, Agilent Technologies'
_computing_molecular_graphics 'XSEED (Barbour, 2001)'
_computing_publication_material 'local program'
_computing_structure_refinement 'SHELXL-97 (Sheldrick, 1997)'
_computing_structure_solution 'SHELXS-97 (Sheldrick, 1990)'
_diffrn_ambient_temperature 120(2)
_diffrn_detector_area_resol_mean 5.3095
_diffrn_measured_fraction_theta_full 0.981
_diffrn_measured_fraction_theta_max 0.972
_diffrn_measurement_device_type 'SuperNova, Dual, Cu at zero, Atlas'
_diffrn_measurement_method '\w scans'
_diffrn_radiation_monochromator mirror
_diffrn_radiation_source 'SuperNova (Cu) X-ray Source'
_diffrn_radiation_type CuK\a
_diffrn_radiation_wavelength 1.54184
_diffrn_reflns_av_R_equivalents 0.0195
_diffrn_reflns_av_sigmaI/netI 0.0146
_diffrn_reflns_limit_h_max 8
_diffrn_reflns_limit_h_min -22
_diffrn_reflns_limit_k_max 22
_diffrn_reflns_limit_k_min -15
_diffrn_reflns_limit_l_max 13
_diffrn_reflns_limit_l_min -6
_diffrn_reflns_number 2176
_diffrn_reflns_theta_full 72.00
_diffrn_reflns_theta_max 73.74
_diffrn_reflns_theta_min 6.77
_diffrn_standards_decay_% 0
_diffrn_standards_interval_count 0
_diffrn_standards_interval_time 0
_diffrn_standards_number 0
_exptl_absorpt_coefficient_mu 1.787
_exptl_absorpt_correction_T_max 1.000
_exptl_absorpt_correction_T_min 0.738
_exptl_absorpt_correction_type multi-scan
_exptl_absorpt_process_details
; 
CrysAlisPro, Agilent Technologies,
Version 1.171.36.24 (release 03-12-2012 CrysAlis171 .NET)
Empirical absorption correction using spherical harmonics,
 implemented in SCALE3 ABSPACK scaling algorithm.
;
_exptl_crystal_colour 'pale blue'
_exptl_crystal_density_diffrn 1.663
_exptl_crystal_density_method 'not measured'
_exptl_crystal_description octahedron
_exptl_crystal_F_000 3184
_exptl_crystal_size_max 0.28
_exptl_crystal_size_mid 0.25
_exptl_crystal_size_min 0.12
_refine_diff_density_max 0.243
_refine_diff_density_min -0.129
_refine_diff_density_rms 0.041
_refine_ls_extinction_method none
_refine_ls_goodness_of_fit_ref 1.090
_refine_ls_hydrogen_treatment constr
_refine_ls_matrix_type full
_refine_ls_number_parameters 71
_refine_ls_number_reflns 521
_refine_ls_number_restraints 15
_refine_ls_restrained_S_all 1.109
_refine_ls_R_factor_all 0.0926
_refine_ls_R_factor_gt 0.0781
_refine_ls_shift/su_max 0.000
_refine_ls_shift/su_mean 0.000
_refine_ls_structure_factor_coef Fsqd
_refine_ls_weighting_details 'calc w=1/[\s^2^(Fo^2^)+(0.1900P)^2^+0.5608P] where P=(Fo^2^+2Fc^2^)/3'
_refine_ls_weighting_scheme calc
_refine_ls_wR_factor_gt 0.2314
_refine_ls_wR_factor_ref 0.2621
_reflns_number_gt 380
_reflns_number_total 521
_reflns_threshold_expression >2sigma(I)
_cod_data_source_file ao8b02508_si_002.cif
_cod_data_source_block ni(tpt)
_cod_database_code 4516162

loop_
_symmetry_equiv_pos_as_xyz
'x, y, z'
'-y+1/4, x+3/4, z+1/4'
'-x, -y+1/2, z'
'y+1/4, -x+1/4, z+3/4'
'x+1/4, -z+1/4, y+3/4'
'x, -y, -z+1/2'
'x+3/4, z+1/4, -y+1/4'
'z+3/4, y+1/4, -x+1/4'
'-x+1/2, y, -z'
'-z+1/4, y+3/4, x+1/4'
'z, x, y'
'y, z, x'
'-y, -z+1/2, x'
'z, -x, -y+1/2'
'-y+1/2, z, -x'
'-z, -x+1/2, y'
'-z+1/2, x, -y'
'y, -z, -x+1/2'
'y+3/4, x+1/4, -z+1/4'
'-y+1/4, -x+1/4, -z+1/4'
'-x+1/4, z+3/4, y+1/4'
'-x+1/4, -z+1/4, -y+1/4'
'z+1/4, -y+1/4, x+3/4'
'-z+1/4, -y+1/4, -x+1/4'
'x+1/2, y+1/2, z+1/2'
'-y+3/4, x+5/4, z+3/4'
'-x+1/2, -y+1, z+1/2'
'y+3/4, -x+3/4, z+5/4'
'x+3/4, -z+3/4, y+5/4'
'x+1/2, -y+1/2, -z+1'
'x+5/4, z+3/4, -y+3/4'
'z+5/4, y+3/4, -x+3/4'
'-x+1, y+1/2, -z+1/2'
'-z+3/4, y+5/4, x+3/4'
'z+1/2, x+1/2, y+1/2'
'y+1/2, z+1/2, x+1/2'
'-y+1/2, -z+1, x+1/2'
'z+1/2, -x+1/2, -y+1'
'-y+1, z+1/2, -x+1/2'
'-z+1/2, -x+1, y+1/2'
'-z+1, x+1/2, -y+1/2'
'y+1/2, -z+1/2, -x+1'
'y+5/4, x+3/4, -z+3/4'
'-y+3/4, -x+3/4, -z+3/4'
'-x+3/4, z+5/4, y+3/4'
'-x+3/4, -z+3/4, -y+3/4'
'z+3/4, -y+3/4, x+5/4'
'-z+3/4, -y+3/4, -x+3/4'
'-x, -y, -z'
'y-1/4, -x-3/4, -z-1/4'
'x, y-1/2, -z'
'-y-1/4, x-1/4, -z-3/4'
'-x-1/4, z-1/4, -y-3/4'
'-x, y, z-1/2'
'-x-3/4, -z-1/4, y-1/4'
'-z-3/4, -y-1/4, x-1/4'
'x-1/2, -y, z'
'z-1/4, -y-3/4, -x-1/4'
'-z, -x, -y'
'-y, -z, -x'
'y, z-1/2, -x'
'-z, x, y-1/2'
'y-1/2, -z, x'
'z, x-1/2, -y'
'z-1/2, -x, y'
'-y, z, x-1/2'
'-y-3/4, -x-1/4, z-1/4'
'y-1/4, x-1/4, z-1/4'
'x-1/4, -z-3/4, -y-1/4'
'x-1/4, z-1/4, y-1/4'
'-z-1/4, y-1/4, -x-3/4'
'z-1/4, y-1/4, x-1/4'
'-x+1/2, -y+1/2, -z+1/2'
'y+1/4, -x-1/4, -z+1/4'
'x+1/2, y, -z+1/2'
'-y+1/4, x+1/4, -z-1/4'
'-x+1/4, z+1/4, -y-1/4'
'-x+1/2, y+1/2, z'
'-x-1/4, -z+1/4, y+1/4'
'-z-1/4, -y+1/4, x+1/4'
'x, -y+1/2, z+1/2'
'z+1/4, -y-1/4, -x+1/4'
'-z+1/2, -x+1/2, -y+1/2'
'-y+1/2, -z+1/2, -x+1/2'
'y+1/2, z, -x+1/2'
'-z+1/2, x+1/2, y'
'y, -z+1/2, x+1/2'
'z+1/2, x, -y+1/2'
'z, -x+1/2, y+1/2'
'-y+1/2, z+1/2, x'
'-y-1/4, -x+1/4, z+1/4'
'y+1/4, x+1/4, z+1/4'
'x+1/4, -z-1/4, -y+1/4'
'x+1/4, z+1/4, y+1/4'
'-z+1/4, y+1/4, -x-1/4'
'z+1/4, y+1/4, x+1/4'

loop_
_atom_site_label
_atom_site_type_symbol
_atom_site_fract_x
_atom_site_fract_y
_atom_site_fract_z
_atom_site_U_iso_or_equiv
_atom_site_adp_type
_atom_site_occupancy
_atom_site_symmetry_multiplicity
_atom_site_calc_flag
_atom_site_refinement_flags
Ni1 Ni 0.1250 0.0000 0.2500 0.0781(10) Uani 0.33 4 d SP
N2 N 0.1250 0.07293(14) 0.17707(14) 0.1075(15) Uani 1 2 d S
C3 C 0.07634(17) 0.1250 0.17366(17) 0.1061(16) Uani 1 2 d SD
N4 N 0.02376(15) 0.1250 0.22624(15) 0.1084(16) Uani 1 2 d SD
N5 N 0.0386(5) 0.0776(7) 0.2822(7) 0.106(3) Uani 0.50 1 d PD
C6 C -0.0180(6) 0.0853(6) 0.3275(6) 0.113(3) Uani 0.50 1 d PD
H6 H -0.0251 0.0583 0.3706 0.136 Uiso 0.50 1 calc PR
C7 C -0.0637(15) 0.1377(18) 0.3023(14) 0.142(8) Uani 0.50 1 d PD
H7 H -0.1079 0.1518 0.3243 0.171 Uiso 0.50 1 calc PR
C8 C -0.0355(9) 0.1666(8) 0.2406(7) 0.118(4) Uani 0.50 1 d PD
H8 H -0.0531 0.2067 0.2137 0.141 Uiso 0.50 1 calc PR
B9 B 0.2247(10) 0.2247(10) 0.2247(10) 0.21(3) Uani 0.50 3 d SPD
F10 F 0.2659(8) 0.2659(8) 0.2659(8) 0.188(9) Uani 0.50 3 d SPD
F11 F 0.1996(5) 0.2623(4) 0.1695(4) 0.180(3) Uani 0.50 1 d PD

loop_
_atom_site_aniso_label
_atom_site_aniso_U_11
_atom_site_aniso_U_22
_atom_site_aniso_U_33
_atom_site_aniso_U_23
_atom_site_aniso_U_13
_atom_site_aniso_U_12
Ni1 0.0825(16) 0.0760(12) 0.0760(12) 0.0036(11) 0.000 0.000
N2 0.107(3) 0.1080(19) 0.1080(19) 0.028(2) 0.0286(17) 0.0286(17)
C3 0.106(2) 0.105(3) 0.106(2) 0.023(2) 0.025(2) 0.023(2)
N4 0.109(2) 0.108(3) 0.109(2) 0.0211(17) 0.034(2) 0.0211(17)
N5 0.102(7) 0.119(5) 0.098(5) 0.013(4) 0.026(5) -0.007(5)
C6 0.109(7) 0.133(7) 0.098(5) -0.001(5) 0.022(5) -0.022(5)
C7 0.115(11) 0.20(3) 0.112(15) -0.032(12) 0.039(10) 0.005(12)
C8 0.111(6) 0.119(7) 0.123(11) -0.016(7) 0.043(9) 0.027(5)
B9 0.21(3) 0.21(3) 0.21(3) -0.047(18) -0.047(18) -0.047(18)
F10 0.188(9) 0.188(9) 0.188(9) -0.024(8) -0.024(8) -0.024(8)
F11 0.208(7) 0.146(5) 0.188(7) -0.026(5) -0.020(6) -0.005(5)

loop_
_atom_type_symbol
_atom_type_description
_atom_type_scat_dispersion_real
_atom_type_scat_dispersion_imag
_atom_type_scat_source
C C 0.0033 0.0016 'International Tables Vol C Tables 4.2.6.8 and 6.1.1.4'
H H 0.0000 0.0000 'International Tables Vol C Tables 4.2.6.8 and 6.1.1.4'
B B 0.0013 0.0007 'International Tables Vol C Tables 4.2.6.8 and 6.1.1.4'
F F 0.0171 0.0103 'International Tables Vol C Tables 4.2.6.8 and 6.1.1.4'
N N 0.0061 0.0033 'International Tables Vol C Tables 4.2.6.8 and 6.1.1.4'
Ni Ni 0.3393 1.1124 'International Tables Vol C Tables 4.2.6.8 and 6.1.1.4'

loop_
_geom_angle_atom_site_label_1
_geom_angle_atom_site_label_2
_geom_angle_atom_site_label_3
_geom_angle
_geom_angle_site_symmetry_1
_geom_angle_site_symmetry_3
N2 Ni1 N2 180.00 6 .
N2 Ni1 N5 105.4(3) . 6
N2 Ni1 N5 74.6(3) . .
N5 Ni1 N5 99.8(7) 21_545 .
N5 Ni1 N5 88.4(7) 6 .
N5 Ni1 N5 149.1(6) 22 .
C3 N2 C3 113.3(4) 22 .
C3 N2 Ni1 123.4(2) . .
N2 C3 N2 126.7(4) 24 .
N2 C3 N4 116.6(2) . .
C8 N4 C3 134.8(5) . .
C8 N4 N5 111.8(7) . .
C3 N4 N5 112.9(4) . .
C6 N5 N4 104.1(7) . .
C6 N5 Ni1 142.3(8) . .
N4 N5 Ni1 110.5(6) . .
N5 C6 C7 110.0(10) . .
N5 C6 H6 125.0 . .
C7 C6 H6 125.0 . .
C8 C7 C6 109.1(10) . .
C8 C7 H7 125.5 . .
C6 C7 H7 125.5 . .
C7 C8 N4 104.4(10) . .
C7 C8 H8 127.8 . .
N4 C8 H8 127.8 . .
F10 B9 F11 110.3(12) . .
F11 B9 F11 108.7(13) . 11

loop_
_geom_bond_atom_site_label_1
_geom_bond_atom_site_label_2
_geom_bond_distance
Ni1 N2 1.907(4)
Ni1 N5 2.228(11)
N2 C3 1.319(3)
C3 N4 1.375(6)
N4 C8 1.364(13)
N4 N5 1.384(12)
N5 C6 1.348(11)
C6 C7 1.367(18)
C6 H6 0.9500
C7 C8 1.363(14)
C7 H7 0.9500
C8 H8 0.9500
B9 F10 1.32(2)
B9 F11 1.320(12)
